data_7015783
loop_
_publ_author_name
'Kovalenko, Oleksandr O.'
'Brusylovets, Oleksii A.'
'Kinzhybalo, Vasyl'
'Lis, Tadeusz'
'Brusilovets, Anatolii I.'

_publ_section_title
;
 Reactions of ((i)PrO)3M\\tb M(O(i)Pr)3 (M = Mo, W) with low-coordinate
 phosphorus compounds. Formation of the first four-membered planar
 metallacycles, containing an M\\tb M triple bond.
;
_journal_issue 18
_journal_name_full 'Dalton transactions (Cambridge, England : 2003)'
_journal_page_first 4814
_journal_page_last 4817
_journal_paper_doi 10.1039/c1dt10099h
_journal_volume 40
_journal_year 2011
_chemical_formula_sum 'C27 H69 N2 O6 P Si3 W2'
_chemical_formula_weight 1000.78
_chemical_name_systematic
;
?
;
_space_group_IT_number 14
_symmetry_cell_setting monoclinic
_symmetry_space_group_name_Hall '-P 2yn'
_symmetry_space_group_name_H-M 'P 1 21/n 1'
_atom_sites_solution_hydrogens geom
_atom_sites_solution_primary direct
_atom_sites_solution_secondary difmap
_audit_creation_method SHELXL-97
_cell_angle_alpha 90.00
_cell_angle_beta 99.88(3)
_cell_angle_gamma 90.00
_cell_formula_units_Z 4
_cell_length_a 11.679(3)
_cell_length_b 16.861(4)
_cell_length_c 21.651(6)
_cell_measurement_reflns_used 31714
_cell_measurement_temperature 100(2)
_cell_measurement_theta_max 33
_cell_measurement_theta_min 3
_cell_volume 4200.3(19)
_computing_cell_refinement 'CrysAlisRED (Oxford Diffraction, 2003)'
_computing_data_collection 'CrysAlisCCD (Oxford Diffraction, 2003)'
_computing_data_reduction CrysAlisRED
_computing_structure_refinement 'SHELXL-97 (Sheldrick, 1997)'
_computing_structure_solution 'SHELXS-97 (Sheldrick, 1990)'
_diffrn_ambient_temperature 100(2)
_diffrn_measured_fraction_theta_full 0.996
_diffrn_measured_fraction_theta_max 0.986
_diffrn_measurement_device_type 'Kuma KM-4 CCD'
_diffrn_measurement_method '\w scans'
_diffrn_radiation_monochromator graphite
_diffrn_radiation_source 'fine-focus sealed tube'
_diffrn_radiation_type MoK\a
_diffrn_radiation_wavelength 0.71073
_diffrn_reflns_av_R_equivalents 0.0245
_diffrn_reflns_av_sigmaI/netI 0.0211
_diffrn_reflns_limit_h_max 17
_diffrn_reflns_limit_h_min -17
_diffrn_reflns_limit_k_max 25
_diffrn_reflns_limit_k_min -25
_diffrn_reflns_limit_l_max 25
_diffrn_reflns_limit_l_min -32
_diffrn_reflns_number 64307
_diffrn_reflns_theta_full 27.00
_diffrn_reflns_theta_max 32.50
_diffrn_reflns_theta_min 2.66
_exptl_absorpt_coefficient_mu 5.631
_exptl_absorpt_correction_T_max 0.374
_exptl_absorpt_correction_T_min 0.272
_exptl_absorpt_correction_type analytical
_exptl_absorpt_process_details
;
CrysAlis RED (Oxford Diffraction,
2003), analytical numeric
absorption using a multifaceted
crystal model
;
_exptl_crystal_colour dark-red
_exptl_crystal_density_diffrn 1.583
_exptl_crystal_density_method 'not measured'
_exptl_crystal_description block
_exptl_crystal_F_000 1992
_exptl_crystal_size_max 0.34
_exptl_crystal_size_mid 0.27
_exptl_crystal_size_min 0.23
_refine_diff_density_max 1.87
_refine_diff_density_min -0.78
_refine_diff_density_rms 0.124
_refine_ls_extinction_method none
_refine_ls_goodness_of_fit_ref 1.034
_refine_ls_hydrogen_treatment constr
_refine_ls_matrix_type full
_refine_ls_number_parameters 391
_refine_ls_number_reflns 15009
_refine_ls_number_restraints 0
_refine_ls_restrained_S_all 1.034
_refine_ls_R_factor_all 0.0304
_refine_ls_R_factor_gt 0.0196
_refine_ls_shift/su_max 0.008
_refine_ls_shift/su_mean 0.000
_refine_ls_structure_factor_coef Fsqd
_refine_ls_weighting_details 'calc w=1/[\s^2^(Fo^2^)+(0.0264P)^2^] where P=(Fo^2^+2Fc^2^)/3'
_refine_ls_weighting_scheme calc
_refine_ls_wR_factor_gt 0.0420
_refine_ls_wR_factor_ref 0.0448
_reflns_number_gt 12588
_reflns_number_total 15009
_reflns_threshold_expression >2sigma(I)
_cod_data_source_file c1dt10099h.txt
_cod_data_source_block anat11pa
_cod_original_sg_symbol_H-M P2(1)/n
_cod_database_code 7015783

loop_
_symmetry_equiv_pos_as_xyz
'x, y, z'
'-x+1/2, y+1/2, -z+1/2'
'-x, -y, -z'
'x-1/2, -y-1/2, z-1/2'

loop_
_atom_site_label
_atom_site_type_symbol
_atom_site_fract_x
_atom_site_fract_y
_atom_site_fract_z
_atom_site_U_iso_or_equiv
_atom_site_adp_type
_atom_site_occupancy
_atom_site_symmetry_multiplicity
_atom_site_calc_flag
_atom_site_refinement_flags
_atom_site_disorder_assembly
_atom_site_disorder_group
W1 W 0.462558(6) 0.822781(4) 0.763790(3) 0.01356(2) Uani 1 1 d . . .
W2 W 0.583226(6) 0.710992(4) 0.779977(3) 0.01432(2) Uani 1 1 d . . .
P P 0.45464(4) 0.75831(3) 0.86999(2) 0.01481(8) Uani 1 1 d . . .
N1 N 0.54430(14) 0.68274(9) 0.86364(7) 0.0163(3) Uani 1 1 d . . .
Si1 Si 0.61963(5) 0.60988(3) 0.91301(2) 0.02027(10) Uani 1 1 d . . .
C1 C 0.5743(2) 0.50859(12) 0.88371(11) 0.0318(5) Uani 1 1 d . . .
H1A H 0.4929 0.4997 0.8876 0.048 Uiso 1 1 calc R . .
H1B H 0.6234 0.4689 0.9086 0.048 Uiso 1 1 calc R . .
H1C H 0.5828 0.5040 0.8396 0.048 Uiso 1 1 calc R . .
C2 C 0.5916(2) 0.62296(13) 0.99453(10) 0.0295(4) Uani 1 1 d . . .
H2A H 0.5079 0.6192 0.9947 0.044 Uiso 1 1 calc R . .
H2B H 0.6198 0.6751 1.0103 0.044 Uiso 1 1 calc R . .
H2C H 0.6322 0.5814 1.0215 0.044 Uiso 1 1 calc R . .
C3 C 0.77706(18) 0.61946(14) 0.90873(10) 0.0287(4) Uani 1 1 d . . .
H3A H 0.8042 0.6726 0.9226 0.043 Uiso 1 1 calc R . .
H3B H 0.7885 0.6112 0.8654 0.043 Uiso 1 1 calc R . .
H3C H 0.8213 0.5796 0.9359 0.043 Uiso 1 1 calc R . .
N2 N 0.33049(14) 0.72432(9) 0.89201(7) 0.0181(3) Uani 1 1 d . . .
O1 O 0.30944(11) 0.77894(8) 0.73582(6) 0.0192(3) Uani 1 1 d . . .
C10 C 0.15968(19) 0.87520(13) 0.74562(11) 0.0293(4) Uani 1 1 d . . .
H10A H 0.2170 0.9098 0.7708 0.044 Uiso 1 1 calc R . .
H10B H 0.1260 0.8395 0.7734 0.044 Uiso 1 1 calc R . .
H10C H 0.0980 0.9076 0.7215 0.044 Uiso 1 1 calc R . .
C11 C 0.21861(16) 0.82670(12) 0.70095(9) 0.0217(4) Uani 1 1 d . . .
H11 H 0.2539 0.8638 0.6734 0.026 Uiso 1 1 calc R . .
C12 C 0.13554(19) 0.77182(16) 0.65988(10) 0.0320(5) Uani 1 1 d . . .
H12A H 0.1781 0.7414 0.6326 0.048 Uiso 1 1 calc R . .
H12B H 0.0746 0.8032 0.6341 0.048 Uiso 1 1 calc R . .
H12C H 0.1001 0.7353 0.6863 0.048 Uiso 1 1 calc R . .
O2 O 0.46158(11) 0.87584(8) 0.68415(6) 0.0202(3) Uani 1 1 d . . .
C13 C 0.4165(2) 0.83841(14) 0.57568(10) 0.0288(4) Uani 1 1 d . . .
H13A H 0.3705 0.7943 0.5879 0.043 Uiso 1 1 calc R . .
H13B H 0.4515 0.8226 0.5395 0.043 Uiso 1 1 calc R . .
H13C H 0.3659 0.8844 0.5645 0.043 Uiso 1 1 calc R . .
C14 C 0.51177(17) 0.85990(13) 0.63014(9) 0.0234(4) Uani 1 1 d . . .
H14 H 0.5664 0.8141 0.6392 0.028 Uiso 1 1 calc R . .
C15 C 0.5791(2) 0.93194(16) 0.61494(12) 0.0395(6) Uani 1 1 d . . .
H15A H 0.6388 0.9451 0.6511 0.059 Uiso 1 1 calc R . .
H15B H 0.5259 0.9769 0.6052 0.059 Uiso 1 1 calc R . .
H15C H 0.6163 0.9204 0.5787 0.059 Uiso 1 1 calc R . .
O3 O 0.55696(12) 0.90714(8) 0.80763(6) 0.0195(3) Uani 1 1 d . . .
C16 C 0.4609(3) 1.02638(15) 0.83415(12) 0.0413(6) Uani 1 1 d . . .
H16A H 0.3868 0.9979 0.8284 0.062 Uiso 1 1 calc R . .
H16B H 0.4469 1.0822 0.8226 0.062 Uiso 1 1 calc R . .
H16C H 0.4986 1.0229 0.8781 0.062 Uiso 1 1 calc R . .
C17 C 0.53862(19) 0.98977(11) 0.79308(10) 0.0245(4) Uani 1 1 d . . .
H17 H 0.4996 0.9946 0.7484 0.029 Uiso 1 1 calc R . .
C18 C 0.6549(3) 1.02971(16) 0.8002(2) 0.0689(11) Uani 1 1 d . . .
H18A H 0.7027 1.0034 0.7732 0.103 Uiso 1 1 calc R . .
H18B H 0.6938 1.0262 0.8440 0.103 Uiso 1 1 calc R . .
H18C H 0.6443 1.0856 0.7881 0.103 Uiso 1 1 calc R . .
O4 O 0.54198(12) 0.63773(8) 0.71445(6) 0.0197(3) Uani 1 1 d . . .
C19 C 0.4060(2) 0.55508(14) 0.64706(11) 0.0341(5) Uani 1 1 d . . .
H19A H 0.3554 0.5525 0.6787 0.051 Uiso 1 1 calc R . .
H19B H 0.4613 0.5109 0.6532 0.051 Uiso 1 1 calc R . .
H19C H 0.3587 0.5515 0.6051 0.051 Uiso 1 1 calc R . .
C20 C 0.47181(17) 0.63275(12) 0.65333(9) 0.0219(4) Uani 1 1 d . . .
H20 H 0.4151 0.6777 0.6477 0.026 Uiso 1 1 calc R . .
C21 C 0.5498(2) 0.63889(16) 0.60435(10) 0.0357(5) Uani 1 1 d . . .
H21A H 0.5942 0.6884 0.6104 0.054 Uiso 1 1 calc R . .
H21B H 0.5021 0.6384 0.5624 0.054 Uiso 1 1 calc R . .
H21C H 0.6035 0.5938 0.6086 0.054 Uiso 1 1 calc R . .
O5 O 0.73336(11) 0.75027(8) 0.77869(6) 0.0209(3) Uani 1 1 d . . .
C22 C 0.86823(19) 0.85758(15) 0.80612(11) 0.0331(5) Uani 1 1 d . . .
H22A H 0.8289 0.8744 0.8404 0.050 Uiso 1 1 calc R . .
H22B H 0.9036 0.9038 0.7894 0.050 Uiso 1 1 calc R . .
H22C H 0.9288 0.8188 0.8219 0.050 Uiso 1 1 calc R . .
C23 C 0.78095(17) 0.82020(12) 0.75473(10) 0.0230(4) Uani 1 1 d . . .
H23 H 0.7168 0.8588 0.7407 0.028 Uiso 1 1 calc R . .
C24 C 0.8348(2) 0.79553(14) 0.69871(11) 0.0316(5) Uani 1 1 d . . .
H24A H 0.7751 0.7717 0.6668 0.047 Uiso 1 1 calc R . .
H24B H 0.8966 0.7567 0.7120 0.047 Uiso 1 1 calc R . .
H24C H 0.8676 0.8422 0.6812 0.047 Uiso 1 1 calc R . .
Si2 Si 0.25118(5) 0.64119(3) 0.85774(3) 0.02075(10) Uani 1 1 d . . .
C4 C 0.31211(18) 0.59842(12) 0.79135(10) 0.0253(4) Uani 1 1 d . . .
H4A H 0.3122 0.6389 0.7589 0.038 Uiso 1 1 calc R . .
H4B H 0.2644 0.5533 0.7738 0.038 Uiso 1 1 calc R . .
H4C H 0.3919 0.5805 0.8063 0.038 Uiso 1 1 calc R . .
C5 C 0.09634(18) 0.66388(13) 0.82333(11) 0.0274(4) Uani 1 1 d . . .
H5A H 0.0489 0.6628 0.8565 0.041 Uiso 1 1 calc R . .
H5B H 0.0674 0.6241 0.7914 0.041 Uiso 1 1 calc R . .
H5C H 0.0917 0.7166 0.8041 0.041 Uiso 1 1 calc R . .
C6 C 0.2523(2) 0.56346(14) 0.91925(12) 0.0350(5) Uani 1 1 d . . .
H6A H 0.2099 0.5828 0.9516 0.052 Uiso 1 1 calc R . .
H6B H 0.3327 0.5515 0.9383 0.052 Uiso 1 1 calc R . .
H6C H 0.2147 0.5153 0.9002 0.052 Uiso 1 1 calc R . .
Si3 Si 0.27649(5) 0.77888(3) 0.95130(3) 0.02249(11) Uani 1 1 d . . .
C7 C 0.2718(2) 0.88734(13) 0.93363(10) 0.0303(5) Uani 1 1 d . . .
H7A H 0.3499 0.9058 0.9300 0.045 Uiso 1 1 calc R . .
H7B H 0.2442 0.9161 0.9675 0.045 Uiso 1 1 calc R . .
H7C H 0.2189 0.8970 0.8941 0.045 Uiso 1 1 calc R . .
C8 C 0.1210(2) 0.75360(17) 0.95429(11) 0.0364(5) Uani 1 1 d . . .
H8A H 0.1139 0.6964 0.9606 0.055 Uiso 1 1 calc R . .
H8B H 0.0720 0.7691 0.9148 0.055 Uiso 1 1 calc R . .
H8C H 0.0959 0.7821 0.9891 0.055 Uiso 1 1 calc R . .
C9 C 0.3531(2) 0.75529(15) 1.03225(9) 0.0324(5) Uani 1 1 d . . .
H9A H 0.3400 0.6995 1.0417 0.049 Uiso 1 1 calc R . .
H9B H 0.3228 0.7892 1.0625 0.049 Uiso 1 1 calc R . .
H9C H 0.4366 0.7648 1.0350 0.049 Uiso 1 1 calc R . .
O6 O 0.50606(12) 0.79961(8) 0.93685(6) 0.0196(3) Uani 1 1 d . . .
C25 C 0.7128(2) 0.82971(16) 0.94661(12) 0.0374(6) Uani 1 1 d . . .
H25A H 0.7151 0.8057 0.9056 0.056 Uiso 1 1 calc R . .
H25B H 0.7318 0.7895 0.9795 0.056 Uiso 1 1 calc R . .
H25C H 0.7696 0.8729 0.9540 0.056 Uiso 1 1 calc R . .
C26 C 0.59301(19) 0.86199(12) 0.94773(9) 0.0249(4) Uani 1 1 d . . .
H26 H 0.5743 0.9036 0.9147 0.030 Uiso 1 1 calc R . .
C27 C 0.5848(2) 0.89749(15) 1.01124(11) 0.0364(5) Uani 1 1 d . . .
H27A H 0.5050 0.9155 1.0114 0.055 Uiso 1 1 calc R . .
H27B H 0.6380 0.9426 1.0194 0.055 Uiso 1 1 calc R . .
H27C H 0.6059 0.8573 1.0439 0.055 Uiso 1 1 calc R . .

loop_
_atom_site_aniso_label
_atom_site_aniso_U_11
_atom_site_aniso_U_22
_atom_site_aniso_U_33
_atom_site_aniso_U_23
_atom_site_aniso_U_13
_atom_site_aniso_U_12
W1 0.01418(3) 0.01273(3) 0.01344(3) 0.00087(2) 0.00147(2) 0.00037(2)
W2 0.01452(3) 0.01395(3) 0.01441(3) -0.00047(2) 0.00225(2) 0.00139(2)
P 0.0180(2) 0.01272(19) 0.01357(19) 0.00025(15) 0.00229(16) 0.00170(16)
N1 0.0192(7) 0.0133(6) 0.0161(7) 0.0016(5) 0.0018(6) 0.0024(5)
Si1 0.0238(3) 0.0167(2) 0.0196(2) 0.00262(19) 0.0015(2) 0.0060(2)
C1 0.0371(12) 0.0170(9) 0.0394(12) 0.0022(8) 0.0013(10) 0.0062(8)
C2 0.0363(11) 0.0291(11) 0.0226(10) 0.0074(8) 0.0042(8) 0.0084(9)
C3 0.0256(10) 0.0313(11) 0.0282(10) 0.0004(8) 0.0017(8) 0.0102(8)
N2 0.0205(7) 0.0176(7) 0.0175(7) 0.0011(6) 0.0065(6) 0.0009(6)
O1 0.0158(6) 0.0178(6) 0.0230(6) 0.0025(5) 0.0001(5) 0.0004(5)
C10 0.0275(10) 0.0229(10) 0.0367(12) 0.0022(9) 0.0036(9) 0.0036(8)
C11 0.0162(8) 0.0277(10) 0.0204(9) 0.0051(7) 0.0007(7) 0.0016(7)
C12 0.0204(9) 0.0478(14) 0.0261(10) -0.0066(9) -0.0012(8) -0.0006(9)
O2 0.0206(6) 0.0224(6) 0.0174(6) 0.0048(5) 0.0028(5) 0.0018(5)
C13 0.0313(11) 0.0354(11) 0.0199(9) 0.0007(8) 0.0043(8) 0.0067(9)
C14 0.0213(9) 0.0302(10) 0.0196(9) 0.0068(8) 0.0061(7) 0.0022(8)
C15 0.0310(12) 0.0488(15) 0.0398(13) 0.0165(11) 0.0094(10) -0.0088(11)
O3 0.0236(6) 0.0138(6) 0.0205(6) 0.0004(5) 0.0015(5) -0.0025(5)
C16 0.0619(17) 0.0264(11) 0.0378(13) 0.0026(10) 0.0148(12) 0.0166(11)
C17 0.0326(10) 0.0136(8) 0.0265(10) 0.0013(7) 0.0028(8) -0.0018(7)
C18 0.0432(16) 0.0218(12) 0.142(3) 0.0072(17) 0.0161(19) -0.0094(12)
O4 0.0244(7) 0.0178(6) 0.0167(6) -0.0032(5) 0.0033(5) 0.0010(5)
C19 0.0434(13) 0.0319(11) 0.0269(11) -0.0074(9) 0.0057(9) -0.0156(10)
C20 0.0261(9) 0.0205(9) 0.0174(8) -0.0018(7) -0.0011(7) -0.0011(7)
C21 0.0459(14) 0.0402(13) 0.0230(10) -0.0060(9) 0.0117(10) -0.0136(11)
O5 0.0152(6) 0.0228(7) 0.0248(7) 0.0027(5) 0.0036(5) 0.0019(5)
C22 0.0254(10) 0.0381(13) 0.0344(12) -0.0063(10) 0.0015(9) -0.0090(9)
C23 0.0171(8) 0.0240(9) 0.0277(10) 0.0019(8) 0.0037(7) -0.0021(7)
C24 0.0293(11) 0.0375(12) 0.0305(11) 0.0005(9) 0.0122(9) -0.0067(9)
Si2 0.0213(2) 0.0155(2) 0.0265(3) 0.0022(2) 0.0069(2) -0.00020(19)
C4 0.0239(9) 0.0182(9) 0.0343(11) -0.0059(8) 0.0067(8) -0.0027(7)
C5 0.0228(9) 0.0267(10) 0.0329(11) -0.0025(8) 0.0053(8) -0.0022(8)
C6 0.0336(12) 0.0258(11) 0.0474(14) 0.0138(10) 0.0124(10) -0.0003(9)
Si3 0.0263(3) 0.0255(3) 0.0171(2) 0.0005(2) 0.0078(2) 0.0058(2)
C7 0.0377(12) 0.0248(10) 0.0280(10) -0.0028(8) 0.0048(9) 0.0118(9)
C8 0.0317(11) 0.0504(15) 0.0308(11) -0.0040(11) 0.0164(9) 0.0036(11)
C9 0.0400(12) 0.0408(13) 0.0176(9) 0.0030(9) 0.0085(9) 0.0074(10)
O6 0.0251(7) 0.0174(6) 0.0157(6) -0.0020(5) 0.0015(5) 0.0005(5)
C25 0.0316(12) 0.0431(14) 0.0378(13) -0.0176(11) 0.0067(10) -0.0106(10)
C26 0.0332(10) 0.0193(9) 0.0190(9) -0.0014(7) -0.0045(8) -0.0057(8)
C27 0.0433(13) 0.0319(12) 0.0299(11) -0.0135(9) -0.0049(10) 0.0057(10)

loop_
_atom_type_symbol
_atom_type_description
_atom_type_scat_dispersion_real
_atom_type_scat_dispersion_imag
_atom_type_scat_source
C C 0.0033 0.0016 'International Tables Vol C Tables 4.2.6.8 and 6.1.1.4'
H H 0.0000 0.0000 'International Tables Vol C Tables 4.2.6.8 and 6.1.1.4'
N N 0.0061 0.0033 'International Tables Vol C Tables 4.2.6.8 and 6.1.1.4'
O O 0.0106 0.0060 'International Tables Vol C Tables 4.2.6.8 and 6.1.1.4'
Si Si 0.0817 0.0704 'International Tables Vol C Tables 4.2.6.8 and 6.1.1.4'
P P 0.1023 0.0942 'International Tables Vol C Tables 4.2.6.8 and 6.1.1.4'
W W -0.8490 6.8722 'International Tables Vol C Tables 4.2.6.8 and 6.1.1.4'

loop_
_geom_angle_atom_site_label_1
_geom_angle_atom_site_label_2
_geom_angle_atom_site_label_3
_geom_angle
_geom_angle_site_symmetry_1
_geom_angle_site_symmetry_3
_geom_angle_publ_flag
O1 W1 O2 91.94(6) . . ?
O1 W1 O3 148.10(6) . . ?
O2 W1 O3 90.74(6) . . ?
O1 W1 W2 103.85(4) . . ?
O2 W1 W2 114.54(4) . . ?
O3 W1 W2 103.84(5) . . ?
O1 W1 P 86.84(5) . . ?
O2 W1 P 176.70(4) . . ?
O3 W1 P 88.68(4) . . ?
W2 W1 P 68.75(2) . . ?
O5 W2 O4 109.83(6) . . ?
O5 W2 N1 117.08(7) . . ?
O4 W2 N1 117.28(6) . . ?
O5 W2 W1 104.66(5) . . ?
O4 W2 W1 110.24(5) . . ?
N1 W2 W1 95.90(5) . . ?
O5 W2 P 121.88(5) . . ?
O4 W2 P 128.28(4) . . ?
N1 W2 P 36.61(5) . . ?
W1 W2 P 59.308(16) . . ?
O6 P N1 105.02(8) . . ?
O6 P N2 95.57(8) . . ?
N1 P N2 110.04(8) . . ?
O6 P W1 123.59(6) . . ?
N1 P W1 97.48(6) . . ?
N2 P W1 123.96(6) . . ?
O6 P W2 125.95(6) . . ?
N1 P W2 45.57(5) . . ?
N2 P W2 133.64(6) . . ?
W1 P W2 51.943(18) . . ?
P N1 Si1 137.48(10) . . ?
P N1 W2 97.82(7) . . ?
Si1 N1 W2 123.26(8) . . ?
N1 Si1 C2 109.98(9) . . ?
N1 Si1 C3 107.68(9) . . ?
C2 Si1 C3 111.86(11) . . ?
N1 Si1 C1 110.42(9) . . ?
C2 Si1 C1 110.16(11) . . ?
C3 Si1 C1 106.67(11) . . ?
Si1 C1 H1A 109.5 . . ?
Si1 C1 H1B 109.5 . . ?
H1A C1 H1B 109.5 . . ?
Si1 C1 H1C 109.5 . . ?
H1A C1 H1C 109.5 . . ?
H1B C1 H1C 109.5 . . ?
Si1 C2 H2A 109.5 . . ?
Si1 C2 H2B 109.5 . . ?
H2A C2 H2B 109.5 . . ?
Si1 C2 H2C 109.5 . . ?
H2A C2 H2C 109.5 . . ?
H2B C2 H2C 109.5 . . ?
Si1 C3 H3A 109.5 . . ?
Si1 C3 H3B 109.5 . . ?
H3A C3 H3B 109.5 . . ?
Si1 C3 H3C 109.5 . . ?
H3A C3 H3C 109.5 . . ?
H3B C3 H3C 109.5 . . ?
P N2 Si2 123.96(9) . . ?
P N2 Si3 116.89(9) . . ?
Si2 N2 Si3 119.11(9) . . ?
C11 O1 W1 120.63(12) . . ?
C11 C10 H10A 109.5 . . ?
C11 C10 H10B 109.5 . . ?
H10A C10 H10B 109.5 . . ?
C11 C10 H10C 109.5 . . ?
H10A C10 H10C 109.5 . . ?
H10B C10 H10C 109.5 . . ?
O1 C11 C12 107.86(17) . . ?
O1 C11 C10 109.94(16) . . ?
C12 C11 C10 112.85(17) . . ?
O1 C11 H11 108.7 . . ?
C12 C11 H11 108.7 . . ?
C10 C11 H11 108.7 . . ?
C11 C12 H12A 109.5 . . ?
C11 C12 H12B 109.5 . . ?
H12A C12 H12B 109.5 . . ?
C11 C12 H12C 109.5 . . ?
H12A C12 H12C 109.5 . . ?
H12B C12 H12C 109.5 . . ?
C14 O2 W1 134.72(12) . . ?
C14 C13 H13A 109.5 . . ?
C14 C13 H13B 109.5 . . ?
H13A C13 H13B 109.5 . . ?
C14 C13 H13C 109.5 . . ?
H13A C13 H13C 109.5 . . ?
H13B C13 H13C 109.5 . . ?
O2 C14 C15 109.30(19) . . ?
O2 C14 C13 109.45(16) . . ?
C15 C14 C13 111.18(18) . . ?
O2 C14 H14 109.0 . . ?
C15 C14 H14 109.0 . . ?
C13 C14 H14 109.0 . . ?
C14 C15 H15A 109.5 . . ?
C14 C15 H15B 109.5 . . ?
H15A C15 H15B 109.5 . . ?
C14 C15 H15C 109.5 . . ?
H15A C15 H15C 109.5 . . ?
H15B C15 H15C 109.5 . . ?
C17 O3 W1 123.49(12) . . ?
C17 C16 H16A 109.5 . . ?
C17 C16 H16B 109.5 . . ?
H16A C16 H16B 109.5 . . ?
C17 C16 H16C 109.5 . . ?
H16A C16 H16C 109.5 . . ?
H16B C16 H16C 109.5 . . ?
O3 C17 C18 108.34(19) . . ?
O3 C17 C16 110.49(17) . . ?
C18 C17 C16 112.4(2) . . ?
O3 C17 H17 108.5 . . ?
C18 C17 H17 108.5 . . ?
C16 C17 H17 108.5 . . ?
C17 C18 H18A 109.5 . . ?
C17 C18 H18B 109.5 . . ?
H18A C18 H18B 109.5 . . ?
C17 C18 H18C 109.5 . . ?
H18A C18 H18C 109.5 . . ?
H18B C18 H18C 109.5 . . ?
C20 O4 W2 140.02(12) . . ?
C20 C19 H19A 109.5 . . ?
C20 C19 H19B 109.5 . . ?
H19A C19 H19B 109.5 . . ?
C20 C19 H19C 109.5 . . ?
H19A C19 H19C 109.5 . . ?
H19B C19 H19C 109.5 . . ?
O4 C20 C19 109.54(17) . . ?
O4 C20 C21 108.94(17) . . ?
C19 C20 C21 110.70(18) . . ?
O4 C20 H20 109.2 . . ?
C19 C20 H20 109.2 . . ?
C21 C20 H20 109.2 . . ?
C20 C21 H21A 109.5 . . ?
C20 C21 H21B 109.5 . . ?
H21A C21 H21B 109.5 . . ?
C20 C21 H21C 109.5 . . ?
H21A C21 H21C 109.5 . . ?
H21B C21 H21C 109.5 . . ?
C23 O5 W2 135.55(12) . . ?
C23 C22 H22A 109.5 . . ?
C23 C22 H22B 109.5 . . ?
H22A C22 H22B 109.5 . . ?
C23 C22 H22C 109.5 . . ?
H22A C22 H22C 109.5 . . ?
H22B C22 H22C 109.5 . . ?
O5 C23 C22 109.27(17) . . ?
O5 C23 C24 107.61(17) . . ?
C22 C23 C24 112.51(18) . . ?
O5 C23 H23 109.1 . . ?
C22 C23 H23 109.1 . . ?
C24 C23 H23 109.1 . . ?
C23 C24 H24A 109.5 . . ?
C23 C24 H24B 109.5 . . ?
H24A C24 H24B 109.5 . . ?
C23 C24 H24C 109.5 . . ?
H24A C24 H24C 109.5 . . ?
H24B C24 H24C 109.5 . . ?
N2 Si2 C4 112.93(9) . . ?
N2 Si2 C6 108.52(10) . . ?
C4 Si2 C6 108.85(11) . . ?
N2 Si2 C5 113.87(9) . . ?
C4 Si2 C5 104.10(10) . . ?
C6 Si2 C5 108.36(11) . . ?
Si2 C4 H4A 109.5 . . ?
Si2 C4 H4B 109.5 . . ?
H4A C4 H4B 109.5 . . ?
Si2 C4 H4C 109.5 . . ?
H4A C4 H4C 109.5 . . ?
H4B C4 H4C 109.5 . . ?
Si2 C5 H5A 109.5 . . ?
Si2 C5 H5B 109.5 . . ?
H5A C5 H5B 109.5 . . ?
Si2 C5 H5C 109.5 . . ?
H5A C5 H5C 109.5 . . ?
H5B C5 H5C 109.5 . . ?
Si2 C6 H6A 109.5 . . ?
Si2 C6 H6B 109.5 . . ?
H6A C6 H6B 109.5 . . ?
Si2 C6 H6C 109.5 . . ?
H6A C6 H6C 109.5 . . ?
H6B C6 H6C 109.5 . . ?
N2 Si3 C7 111.09(9) . . ?
N2 Si3 C9 113.24(9) . . ?
C7 Si3 C9 113.15(11) . . ?
N2 Si3 C8 111.84(10) . . ?
C7 Si3 C8 103.59(12) . . ?
C9 Si3 C8 103.27(11) . . ?
Si3 C7 H7A 109.5 . . ?
Si3 C7 H7B 109.5 . . ?
H7A C7 H7B 109.5 . . ?
Si3 C7 H7C 109.5 . . ?
H7A C7 H7C 109.5 . . ?
H7B C7 H7C 109.5 . . ?
Si3 C8 H8A 109.5 . . ?
Si3 C8 H8B 109.5 . . ?
H8A C8 H8B 109.5 . . ?
Si3 C8 H8C 109.5 . . ?
H8A C8 H8C 109.5 . . ?
H8B C8 H8C 109.5 . . ?
Si3 C9 H9A 109.5 . . ?
Si3 C9 H9B 109.5 . . ?
H9A C9 H9B 109.5 . . ?
Si3 C9 H9C 109.5 . . ?
H9A C9 H9C 109.5 . . ?
H9B C9 H9C 109.5 . . ?
C26 O6 P 126.56(12) . . ?
C26 C25 H25A 109.5 . . ?
C26 C25 H25B 109.5 . . ?
H25A C25 H25B 109.5 . . ?
C26 C25 H25C 109.5 . . ?
H25A C25 H25C 109.5 . . ?
H25B C25 H25C 109.5 . . ?
O6 C26 C25 111.19(17) . . ?
O6 C26 C27 106.33(18) . . ?
C25 C26 C27 111.15(18) . . ?
O6 C26 H26 109.4 . . ?
C25 C26 H26 109.4 . . ?
C27 C26 H26 109.4 . . ?
C26 C27 H27A 109.5 . . ?
C26 C27 H27B 109.5 . . ?
H27A C27 H27B 109.5 . . ?
C26 C27 H27C 109.5 . . ?
H27A C27 H27C 109.5 . . ?
H27B C27 H27C 109.5 . . ?

loop_
_geom_bond_atom_site_label_1
_geom_bond_atom_site_label_2
_geom_bond_distance
_geom_bond_site_symmetry_2
_geom_bond_publ_flag
W1 O1 1.9337(14) . ?
W1 O2 1.9409(13) . ?
W1 O3 1.9444(14) . ?
W1 W2 2.3435(4) . ?
W1 P 2.5594(7) . ?
W2 O5 1.8791(14) . ?
W2 O4 1.8805(13) . ?
W2 N1 1.9993(16) . ?
W2 P 2.7739(9) . ?
P O6 1.6257(14) . ?
P N1 1.6699(16) . ?
P N2 1.7015(17) . ?
N1 Si1 1.7615(16) . ?
Si1 C2 1.863(2) . ?
Si1 C3 1.864(2) . ?
Si1 C1 1.867(2) . ?
C1 H1A 0.9800 . ?
C1 H1B 0.9800 . ?
C1 H1C 0.9800 . ?
C2 H2A 0.9800 . ?
C2 H2B 0.9800 . ?
C2 H2C 0.9800 . ?
C3 H3A 0.9800 . ?
C3 H3B 0.9800 . ?
C3 H3C 0.9800 . ?
N2 Si2 1.7712(17) . ?
N2 Si3 1.7804(17) . ?
O1 C11 1.438(2) . ?
C10 C11 1.519(3) . ?
C10 H10A 0.9800 . ?
C10 H10B 0.9800 . ?
C10 H10C 0.9800 . ?
C11 C12 1.514(3) . ?
C11 H11 1.0000 . ?
C12 H12A 0.9800 . ?
C12 H12B 0.9800 . ?
C12 H12C 0.9800 . ?
O2 C14 1.421(2) . ?
C13 C14 1.520(3) . ?
C13 H13A 0.9800 . ?
C13 H13B 0.9800 . ?
C13 H13C 0.9800 . ?
C14 C15 1.514(3) . ?
C14 H14 1.0000 . ?
C15 H15A 0.9800 . ?
C15 H15B 0.9800 . ?
C15 H15C 0.9800 . ?
O3 C17 1.436(2) . ?
C16 C17 1.507(3) . ?
C16 H16A 0.9800 . ?
C16 H16B 0.9800 . ?
C16 H16C 0.9800 . ?
C17 C18 1.500(3) . ?
C17 H17 1.0000 . ?
C18 H18A 0.9800 . ?
C18 H18B 0.9800 . ?
C18 H18C 0.9800 . ?
O4 C20 1.435(2) . ?
C19 C20 1.513(3) . ?
C19 H19A 0.9800 . ?
C19 H19B 0.9800 . ?
C19 H19C 0.9800 . ?
C20 C21 1.515(3) . ?
C20 H20 1.0000 . ?
C21 H21A 0.9800 . ?
C21 H21B 0.9800 . ?
C21 H21C 0.9800 . ?
O5 C23 1.438(2) . ?
C22 C23 1.512(3) . ?
C22 H22A 0.9800 . ?
C22 H22B 0.9800 . ?
C22 H22C 0.9800 . ?
C23 C24 1.517(3) . ?
C23 H23 1.0000 . ?
C24 H24A 0.9800 . ?
C24 H24B 0.9800 . ?
C24 H24C 0.9800 . ?
Si2 C4 1.856(2) . ?
Si2 C6 1.867(2) . ?
Si2 C5 1.873(2) . ?
C4 H4A 0.9800 . ?
C4 H4B 0.9800 . ?
C4 H4C 0.9800 . ?
C5 H5A 0.9800 . ?
C5 H5B 0.9800 . ?
C5 H5C 0.9800 . ?
C6 H6A 0.9800 . ?
C6 H6B 0.9800 . ?
C6 H6C 0.9800 . ?
Si3 C7 1.867(2) . ?
Si3 C9 1.869(2) . ?
Si3 C8 1.877(2) . ?
C7 H7A 0.9800 . ?
C7 H7B 0.9800 . ?
C7 H7C 0.9800 . ?
C8 H8A 0.9800 . ?
C8 H8B 0.9800 . ?
C8 H8C 0.9800 . ?
C9 H9A 0.9800 . ?
C9 H9B 0.9800 . ?
C9 H9C 0.9800 . ?
O6 C26 1.453(2) . ?
C25 C26 1.506(3) . ?
C25 H25A 0.9800 . ?
C25 H25B 0.9800 . ?
C25 H25C 0.9800 . ?
C26 C27 1.518(3) . ?
C26 H26 1.0000 . ?
C27 H27A 0.9800 . ?
C27 H27B 0.9800 . ?
C27 H27C 0.9800 . ?

loop_
_geom_hbond_atom_site_label_D
_geom_hbond_atom_site_label_H
_geom_hbond_atom_site_label_A
_geom_hbond_distance_DH
_geom_hbond_distance_HA
_geom_hbond_distance_DA
_geom_hbond_angle_DHA
_geom_hbond_site_symmetry_A
C4 H4A O1 0.98 2.41 3.271(3) 145.9 .
C9 H9C O6 0.98 2.47 3.047(3) 117.2 .
C11 H11 O2 1.00 2.41 3.037(2) 120.5 .
C17 H17 O2 1.00 2.43 3.055(3) 119.6 .
C26 H26 O3 1.00 2.29 3.085(3) 135.4 .

loop_
_geom_torsion_atom_site_label_1
_geom_torsion_atom_site_label_2
_geom_torsion_atom_site_label_3
_geom_torsion_atom_site_label_4
_geom_torsion
_geom_torsion_site_symmetry_1
_geom_torsion_site_symmetry_2
_geom_torsion_site_symmetry_3
_geom_torsion_site_symmetry_4
_geom_torsion_publ_flag
O1 W1 W2 O5 160.36(6) . . . . ?
O2 W1 W2 O5 61.68(7) . . . . ?
O3 W1 W2 O5 -35.62(6) . . . . ?
P W1 W2 O5 -118.66(5) . . . . ?
O1 W1 W2 O4 42.32(6) . . . . ?
O2 W1 W2 O4 -56.36(6) . . . . ?
O3 W1 W2 O4 -153.66(6) . . . . ?
P W1 W2 O4 123.30(5) . . . . ?
O1 W1 W2 N1 -79.63(6) . . . . ?
O2 W1 W2 N1 -178.31(6) . . . . ?
O3 W1 W2 N1 84.38(6) . . . . ?
P W1 W2 N1 1.35(5) . . . . ?
O1 W1 W2 P -80.98(5) . . . . ?
O2 W1 W2 P -179.66(5) . . . . ?
O3 W1 W2 P 83.04(5) . . . . ?
O1 W1 P O6 -141.79(8) . . . . ?
O3 W1 P O6 6.61(7) . . . . ?
W2 W1 P O6 112.02(7) . . . . ?
O1 W1 P N1 104.57(7) . . . . ?
O3 W1 P N1 -107.03(7) . . . . ?
W2 W1 P N1 -1.62(6) . . . . ?
O1 W1 P N2 -15.77(8) . . . . ?
O3 W1 P N2 132.63(8) . . . . ?
W2 W1 P N2 -121.96(7) . . . . ?
O1 W1 P W2 106.19(4) . . . . ?
O3 W1 P W2 -105.41(4) . . . . ?
O5 W2 P O6 -18.77(8) . . . . ?
O4 W2 P O6 160.01(8) . . . . ?
N1 W2 P O6 74.77(10) . . . . ?
W1 W2 P O6 -107.47(7) . . . . ?
O5 W2 P N1 -93.55(9) . . . . ?
O4 W2 P N1 85.23(10) . . . . ?
W1 W2 P N1 177.75(8) . . . . ?
O5 W2 P N2 -167.77(9) . . . . ?
O4 W2 P N2 11.01(10) . . . . ?
N1 W2 P N2 -74.23(11) . . . . ?
W1 W2 P N2 103.53(8) . . . . ?
O5 W2 P W1 88.70(6) . . . . ?
O4 W2 P W1 -92.52(6) . . . . ?
N1 W2 P W1 -177.75(8) . . . . ?
O6 P N1 Si1 39.67(16) . . . . ?
N2 P N1 Si1 -62.15(16) . . . . ?
W1 P N1 Si1 167.48(13) . . . . ?
W2 P N1 Si1 165.69(19) . . . . ?
O6 P N1 W2 -126.02(7) . . . . ?
N2 P N1 W2 132.15(8) . . . . ?
W1 P N1 W2 1.79(6) . . . . ?
O5 W2 N1 P 107.84(8) . . . . ?
O4 W2 N1 P -118.34(7) . . . . ?
W1 W2 N1 P -1.94(7) . . . . ?
O5 W2 N1 Si1 -60.64(11) . . . . ?
O4 W2 N1 Si1 73.18(11) . . . . ?
W1 W2 N1 Si1 -170.43(9) . . . . ?
P W2 N1 Si1 -168.48(15) . . . . ?
P N1 Si1 C2 -1.03(18) . . . . ?
W2 N1 Si1 C2 161.95(11) . . . . ?
P N1 Si1 C3 -123.15(15) . . . . ?
W2 N1 Si1 C3 39.83(13) . . . . ?
P N1 Si1 C1 120.75(15) . . . . ?
W2 N1 Si1 C1 -76.27(13) . . . . ?
O6 P N2 Si2 -154.40(11) . . . . ?
N1 P N2 Si2 -46.18(13) . . . . ?
W1 P N2 Si2 68.20(12) . . . . ?
W2 P N2 Si2 0.83(15) . . . . ?
O6 P N2 Si3 27.84(10) . . . . ?
N1 P N2 Si3 136.07(10) . . . . ?
W1 P N2 Si3 -109.55(9) . . . . ?
W2 P N2 Si3 -176.93(4) . . . . ?
O2 W1 O1 C11 -42.60(14) . . . . ?
O3 W1 O1 C11 51.92(18) . . . . ?
W2 W1 O1 C11 -158.47(12) . . . . ?
P W1 O1 C11 134.33(13) . . . . ?
W1 O1 C11 C12 152.47(13) . . . . ?
W1 O1 C11 C10 -84.09(17) . . . . ?
O1 W1 O2 C14 -101.05(17) . . . . ?
O3 W1 O2 C14 110.74(17) . . . . ?
W2 W1 O2 C14 5.14(18) . . . . ?
W1 O2 C14 C15 -127.32(17) . . . . ?
W1 O2 C14 C13 110.71(18) . . . . ?
O1 W1 O3 C17 -53.62(19) . . . . ?
O2 W1 O3 C17 41.25(15) . . . . ?
W2 W1 O3 C17 156.78(13) . . . . ?
P W1 O3 C17 -135.50(14) . . . . ?
W1 O3 C17 C18 -143.1(2) . . . . ?
W1 O3 C17 C16 93.4(2) . . . . ?
O5 W2 O4 C20 -102.80(19) . . . . ?
N1 W2 O4 C20 120.27(19) . . . . ?
W1 W2 O4 C20 12.0(2) . . . . ?
P W2 O4 C20 78.3(2) . . . . ?
W2 O4 C20 C19 -136.69(17) . . . . ?
W2 O4 C20 C21 102.1(2) . . . . ?
O4 W2 O5 C23 97.78(18) . . . . ?
N1 W2 O5 C23 -125.19(17) . . . . ?
W1 W2 O5 C23 -20.53(18) . . . . ?
P W2 O5 C23 -83.23(18) . . . . ?
W2 O5 C23 C22 128.73(17) . . . . ?
W2 O5 C23 C24 -108.83(19) . . . . ?
P N2 Si2 C4 -3.78(15) . . . . ?
Si3 N2 Si2 C4 173.93(10) . . . . ?
P N2 Si2 C6 117.00(13) . . . . ?
Si3 N2 Si2 C6 -65.30(13) . . . . ?
P N2 Si2 C5 -122.24(12) . . . . ?
Si3 N2 Si2 C5 55.47(13) . . . . ?
P N2 Si3 C7 48.29(13) . . . . ?
Si2 N2 Si3 C7 -129.58(11) . . . . ?
P N2 Si3 C9 -80.33(13) . . . . ?
Si2 N2 Si3 C9 101.81(13) . . . . ?
P N2 Si3 C8 163.50(11) . . . . ?
Si2 N2 Si3 C8 -14.37(14) . . . . ?
N1 P O6 C26 88.57(16) . . . . ?
N2 P O6 C26 -158.93(16) . . . . ?
W1 P O6 C26 -21.31(17) . . . . ?
W2 P O6 C26 43.06(17) . . . . ?
P O6 C26 C25 -75.9(2) . . . . ?
P O6 C26 C27 162.96(14) . . . . ?
